data_2201488
loop_
_publ_author_name
'Lai, Chian Sing'
'Tiekink, Edward R. T.'

_publ_section_title
;
 Phenyl(pyrrolinedithiocarbamato)mercury(II)
;
_journal_issue 11
_journal_name_full 'Acta Crystallographica Section E'
_journal_page_first m674
_journal_page_last m675
_journal_paper_doi 10.1107/S1600536802019372
_journal_volume 58
_journal_year 2002
_chemical_formula_iupac '[Hg (C6 H5) (C5 H8 N1 S2)]'
_chemical_formula_moiety 'C11 H13 Hg N S2'
_chemical_formula_sum 'C11 H13 Hg N S2'
_chemical_formula_weight 423.93
_chemical_name_systematic ?
_space_group_IT_number 14
_symmetry_cell_setting monoclinic
_symmetry_space_group_name_Hall '-P 2yn'
_symmetry_space_group_name_H-M 'P 1 21/n 1'
_atom_sites_solution_hydrogens geom
_atom_sites_solution_primary direct
_atom_sites_solution_secondary difmap
_audit_creation_method SHELXL-97
_cell_angle_alpha 90
_cell_angle_beta 95.535(2)
_cell_angle_gamma 90
_cell_formula_units_Z 4
_cell_length_a 13.3711(10)
_cell_length_b 6.3641(5)
_cell_length_c 14.5826(11)
_cell_measurement_reflns_used 4116
_cell_measurement_temperature 183(2)
_cell_measurement_theta_max 30.0
_cell_measurement_theta_min 2.2
_cell_volume 1235.12(16)
_computing_cell_refinement 'SAINT (Bruker, 2000)'
_computing_data_collection 'SMART (Bruker, 2000)'
_computing_data_reduction 'SHELXTL (Bruker, 2000)'
_computing_molecular_graphics 'ORTEPII (Johnson, 1976)'
_computing_publication_material SHELXL97
_computing_structure_refinement SHELXL97
_computing_structure_solution 'PATTY in DIRDIF92 (Beurskens et al., 1992)'
_diffrn_ambient_temperature 183(2)
_diffrn_measured_fraction_theta_full 0.995
_diffrn_measured_fraction_theta_max 0.995
_diffrn_measurement_device_type 'Bruker AXS SMART CCD'
_diffrn_measurement_method \w
_diffrn_radiation_monochromator graphite
_diffrn_radiation_source 'fine-focus sealed tube'
_diffrn_radiation_type MoK\a
_diffrn_radiation_wavelength 0.71069
_diffrn_reflns_av_R_equivalents 0.051
_diffrn_reflns_av_sigmaI/netI 0.074
_diffrn_reflns_limit_h_max 18
_diffrn_reflns_limit_h_min -17
_diffrn_reflns_limit_k_max 8
_diffrn_reflns_limit_k_min -8
_diffrn_reflns_limit_l_max 20
_diffrn_reflns_limit_l_min -18
_diffrn_reflns_number 9689
_diffrn_reflns_theta_full 30.0
_diffrn_reflns_theta_max 30.0
_diffrn_reflns_theta_min 2.2
_diffrn_standards_decay_% 0
_diffrn_standards_number 0
_exptl_absorpt_coefficient_mu 12.766
_exptl_absorpt_correction_T_max 1
_exptl_absorpt_correction_T_min 0.176
_exptl_absorpt_correction_type multi-scan
_exptl_absorpt_process_details '(SADABS; Bruker, 2000)'
_exptl_crystal_colour colourless
_exptl_crystal_density_diffrn 2.280
_exptl_crystal_density_method 'not measured'
_exptl_crystal_description wedge
_exptl_crystal_F_000 792
_exptl_crystal_size_max 0.39
_exptl_crystal_size_mid 0.18
_exptl_crystal_size_min 0.10
_refine_diff_density_max 3.60
_refine_diff_density_min -4.26
_refine_ls_extinction_coef 0.0021(3)
_refine_ls_extinction_expression Fc^*^=kFc[1+0.001xFc^2^\l^3^/sin(2\q)]^-1/4^
_refine_ls_extinction_method SHELXL97
_refine_ls_goodness_of_fit_ref 1.04
_refine_ls_hydrogen_treatment constr
_refine_ls_matrix_type full
_refine_ls_number_parameters 137
_refine_ls_number_reflns 3574
_refine_ls_number_restraints 0
_refine_ls_restrained_S_all 1.04
_refine_ls_R_factor_all 0.047
_refine_ls_R_factor_gt 0.042
_refine_ls_shift/su_max <0.001
_refine_ls_shift/su_mean 0.000
_refine_ls_structure_factor_coef Fsqd
_refine_ls_weighting_details 'calc w = 1/[\s^2^(Fo^2^)+(0.0501P)^2^+0.4638P] where P = (Fo^2^+2Fc^2^)/3'
_refine_ls_weighting_scheme calc
_refine_ls_wR_factor_gt 0.104
_refine_ls_wR_factor_ref 0.108
_reflns_number_gt 3208
_reflns_number_total 3574
_reflns_threshold_expression I>2\s(I)
_cod_data_source_file fl6004.cif
_cod_data_source_block I
_cod_original_sg_symbol_H-M 'P 21/n'
_cod_database_code 2201488

loop_
_symmetry_equiv_pos_as_xyz
'x, y, z'
'-x+1/2, y+1/2, -z+1/2'
'-x, -y, -z'
'x-1/2, -y-1/2, z-1/2'

loop_
_atom_site_label
_atom_site_fract_x
_atom_site_fract_y
_atom_site_fract_z
_atom_site_U_iso_or_equiv
_atom_site_adp_type
_atom_site_calc_flag
_atom_site_refinement_flags
_atom_site_occupancy
_atom_site_disorder_assembly
_atom_site_disorder_group
_atom_site_type_symbol
Hg 0.07342(2) -0.02444(3) 0.375150(10) 0.01876(11) Uani d . 1 . . Hg
S1 -0.06112(9) -0.2749(2) 0.35417(9) 0.0192(3) Uani d . 1 . . S
S2 -0.11652(10) 0.1534(2) 0.41856(9) 0.0180(3) Uani d . 1 . . S
N1 -0.2448(3) -0.1568(6) 0.3766(3) 0.0140(8) Uani d . 1 . . N
C1 -0.1511(4) -0.0954(7) 0.3831(3) 0.0142(9) Uani d . 1 . . C
C2 -0.2795(4) -0.3679(8) 0.3440(4) 0.0222(11) Uani d . 1 . . C
H2A -0.2406 -0.4798 0.3784 0.027 Uiso calc R 1 . . H
H2B -0.2724 -0.3847 0.2774 0.027 Uiso calc R 1 . . H
C3 -0.3878(4) -0.3759(10) 0.3622(4) 0.0290(13) Uani d . 1 . . C
H3A -0.4274 -0.4611 0.3149 0.035 Uiso calc R 1 . . H
H3B -0.3952 -0.4364 0.4237 0.035 Uiso calc R 1 . . H
C4 -0.4211(4) -0.1492(12) 0.3576(5) 0.0364(15) Uani d . 1 . . C
H4A -0.4788 -0.1270 0.3944 0.044 Uiso calc R 1 . . H
H4B -0.4411 -0.1066 0.2931 0.044 Uiso calc R 1 . . H
C5 -0.3300(5) -0.0248(8) 0.3977(4) 0.0223(12) Uani d . 1 . . C
H5A -0.3273 0.1148 0.3680 0.027 Uiso calc R 1 . . H
H5B -0.3308 -0.0056 0.4650 0.027 Uiso calc R 1 . . H
C6 0.1919(4) 0.1859(9) 0.3745(3) 0.0188(10) Uani d . 1 . . C
C7 0.2818(4) 0.1325(9) 0.3396(4) 0.0208(10) Uani d . 1 . . C
H7 0.2896 -0.0034 0.3143 0.025 Uiso calc R 1 . . H
C8 0.3602(4) 0.2759(9) 0.3415(4) 0.0250(11) Uani d . 1 . . C
H8 0.4215 0.2390 0.3176 0.030 Uiso calc R 1 . . H
C9 0.3479(5) 0.4768(8) 0.3793(4) 0.0245(12) Uani d . 1 . . C
H9 0.4017 0.5747 0.3824 0.029 Uiso calc R 1 . . H
C10 0.2605(5) 0.5310(9) 0.4112(5) 0.0261(13) Uani d . 1 . . C
H10 0.2522 0.6687 0.4344 0.031 Uiso calc R 1 . . H
C11 0.1818(4) 0.3871(8) 0.4103(3) 0.0181(10) Uani d . 1 . . C
H11 0.1209 0.4263 0.4344 0.022 Uiso calc R 1 . . H

loop_
_atom_site_aniso_label
_atom_site_aniso_U_11
_atom_site_aniso_U_22
_atom_site_aniso_U_33
_atom_site_aniso_U_12
_atom_site_aniso_U_13
_atom_site_aniso_U_23
Hg 0.01186(14) 0.02029(15) 0.02416(15) -0.00467(6) 0.00197(9) -0.00081(6)
S1 0.0123(6) 0.0150(6) 0.0302(6) -0.0017(5) 0.0019(5) -0.0077(5)
S2 0.0159(6) 0.0114(5) 0.0264(6) -0.0022(5) 0.0006(5) -0.0042(4)
N1 0.0116(19) 0.0134(19) 0.0165(18) 0.0006(15) -0.0005(15) 0.0004(14)
C1 0.017(2) 0.012(2) 0.013(2) -0.0031(19) -0.0020(16) 0.0018(16)
C2 0.019(3) 0.017(2) 0.030(3) -0.007(2) 0.000(2) -0.008(2)
C3 0.018(3) 0.026(3) 0.042(3) -0.007(2) 0.004(2) -0.006(2)
C4 0.017(3) 0.032(4) 0.058(4) -0.005(2) -0.008(3) 0.004(3)
C5 0.012(3) 0.021(3) 0.034(3) 0.0042(19) 0.001(2) -0.001(2)
C6 0.011(2) 0.022(2) 0.024(2) -0.007(2) 0.0022(18) 0.0038(18)
C7 0.020(3) 0.019(2) 0.024(2) 0.001(2) 0.007(2) 0.0026(19)
C8 0.011(2) 0.033(3) 0.031(3) -0.002(2) 0.005(2) 0.004(2)
C9 0.014(3) 0.025(3) 0.034(3) -0.013(2) 0.001(2) 0.008(2)
C10 0.018(3) 0.026(3) 0.034(3) -0.007(2) 0.002(2) 0.000(2)
C11 0.013(2) 0.021(3) 0.021(2) -0.001(2) 0.0053(18) 0.0007(19)

loop_
_atom_type_symbol
_atom_type_description
_atom_type_scat_dispersion_real
_atom_type_scat_dispersion_imag
_atom_type_scat_source
C C 0.0033 0.0016 'International Tables Vol C Tables 4.2.6.8 and 6.1.1.4'
H H 0.0000 0.0000 'International Tables Vol C Tables 4.2.6.8 and 6.1.1.4'
Hg Hg -2.3894 9.2266 'International Tables Vol C Tables 4.2.6.8 and 6.1.1.4'
N N 0.0061 0.0033 'International Tables Vol C Tables 4.2.6.8 and 6.1.1.4'
S S 0.1246 0.1234 'International Tables Vol C Tables 4.2.6.8 and 6.1.1.4'

loop_
_geom_angle_atom_site_label_1
_geom_angle_atom_site_label_2
_geom_angle_atom_site_label_3
_geom_angle
_geom_angle_publ_flag
C6 Hg S1 172.22(14) y
C6 Hg S2 115.68(16) y
S1 Hg S2 68.07(4) y
C1 S1 Hg 93.46(16) y
C1 S2 Hg 77.93(17) y
C1 N1 C2 124.2(4) y
C1 N1 C5 124.7(4) y
C2 N1 C5 111.1(4) y
N1 C1 S2 121.8(4) ?
N1 C1 S1 117.8(4) ?
S2 C1 S1 120.4(3) ?
N1 C2 C3 104.6(4) ?
N1 C2 H2A 110.8 ?
C3 C2 H2A 110.8 ?
N1 C2 H2B 110.8 ?
C3 C2 H2B 110.8 ?
H2A C2 H2B 108.9 ?
C4 C3 C2 104.2(5) ?
C4 C3 H3A 110.9 ?
C2 C3 H3A 110.9 ?
C4 C3 H3B 110.9 ?
C2 C3 H3B 110.9 ?
H3A C3 H3B 108.9 ?
C3 C4 C5 104.9(5) ?
C3 C4 H4A 110.8 ?
C5 C4 H4A 110.8 ?
C3 C4 H4B 110.8 ?
C5 C4 H4B 110.8 ?
H4A C4 H4B 108.8 ?
N1 C5 C4 103.3(5) ?
N1 C5 H5A 111.1 ?
C4 C5 H5A 111.1 ?
N1 C5 H5B 111.1 ?
C4 C5 H5B 111.1 ?
H5A C5 H5B 109.1 ?
C7 C6 C11 118.6(5) ?
C7 C6 Hg 122.1(4) ?
C11 C6 Hg 119.3(4) ?
C6 C7 C8 120.6(5) ?
C6 C7 H7 119.7 ?
C8 C7 H7 119.7 ?
C7 C8 C9 119.2(5) ?
C7 C8 H8 120.4 ?
C9 C8 H8 120.4 ?
C10 C9 C8 120.5(5) ?
C10 C9 H9 119.8 ?
C8 C9 H9 119.8 ?
C9 C10 C11 120.6(5) ?
C9 C10 H10 119.7 ?
C11 C10 H10 119.7 ?
C6 C11 C10 120.4(5) ?
C6 C11 H11 119.8 ?
C10 C11 H11 119.8 ?

loop_
_geom_bond_atom_site_label_1
_geom_bond_atom_site_label_2
_geom_bond_site_symmetry_2
_geom_bond_distance
_geom_bond_publ_flag
Hg C6 . 2.074(5) y
Hg S1 . 2.4009(13) y
Hg S2 . 2.9056(13) y
S1 C1 . 1.741(5) y
S2 C1 . 1.715(5) y
N1 C1 . 1.307(6) y
N1 C2 . 1.484(6) ?
N1 C5 . 1.471(7) ?
C2 C3 . 1.498(7) ?
C2 H2A . 0.9900 ?
C2 H2B . 0.9900 ?
C3 C4 . 1.510(9) ?
C3 H3A . 0.9900 ?
C3 H3B . 0.9900 ?
C4 C5 . 1.522(8) ?
C4 H4A . 0.9900 ?
C4 H4B . 0.9900 ?
C5 H5A . 0.9900 ?
C5 H5B . 0.9900 ?
C6 C7 . 1.392(7) ?
C6 C11 . 1.394(7) ?
C7 C8 . 1.388(7) ?
C7 H7 . 0.9500 ?
C8 C9 . 1.408(8) ?
C8 H8 . 0.9500 ?
C9 C10 . 1.343(9) ?
C9 H9 . 0.9500 ?
C10 C11 . 1.395(8) ?
C10 H10 . 0.9500 ?
C11 H11 . 0.9500 ?
